data_4121349
loop_
_publ_author_name
'Jerome R. Robinson'
'Zachary Gordon'
'Corwin H. Booth'
'Patrick J. Carroll'
'Patrick J. Walsh'
'Eric J. Schelter'

_publ_section_title
;
 Tuning Reactivity and Electronic Properties through Ligand Reorganization
 within a Cerium Heterobimetallic Framework
;
_journal_name_full 'Journal of the American Chemical Society'
_journal_page_first 19016
_journal_page_last 19024
_journal_paper_doi 10.1021/ja410688w
_journal_volume 135
_journal_year 2013
_chemical_formula_sum 'C92 H95 Ce Li3 O17'
_chemical_formula_weight 1633.62
_space_group_IT_number 19
_symmetry_cell_setting orthorhombic
_symmetry_Int_Tables_number 19
_symmetry_space_group_name_Hall 'P 2ac 2ab'
_symmetry_space_group_name_H-M 'P 21 21 21'
_atom_sites_solution_hydrogens geom
_atom_sites_solution_primary direct
_audit_creation_method SHELXL-97
_cell_angle_alpha 90.00
_cell_angle_beta 90.00
_cell_angle_gamma 90.00
_cell_formula_units_Z 4
_cell_length_a 15.6632(7)
_cell_length_b 19.7465(9)
_cell_length_c 26.1329(13)
_cell_measurement_temperature 143(1)
_cell_volume 8082.7(7)
_computing_data_collection 'Bruker APEX2'
_computing_data_reduction 'Bruker SAINT'
_computing_structure_refinement 'SHELXL-97 (Sheldrick, 2008)'
_computing_structure_solution 'SHELXS-97 (Sheldrick, 2008)'
_diffrn_ambient_temperature 143(1)
_diffrn_measured_fraction_theta_full 0.997
_diffrn_measured_fraction_theta_max 0.997
_diffrn_measurement_device 'CCD Area Detector'
_diffrn_measurement_device_type 'Bruker APEXII'
_diffrn_measurement_method 'phi and omega scans'
_diffrn_radiation_monochromator graphite
_diffrn_radiation_source 'sealed tube'
_diffrn_radiation_type MoK\a
_diffrn_radiation_wavelength 0.71073
_diffrn_reflns_av_R_equivalents 0.0559
_diffrn_reflns_av_sigmaI/netI 0.0581
_diffrn_reflns_limit_h_max 20
_diffrn_reflns_limit_h_min -20
_diffrn_reflns_limit_k_max 25
_diffrn_reflns_limit_k_min -25
_diffrn_reflns_limit_l_max 33
_diffrn_reflns_limit_l_min -33
_diffrn_reflns_number 116960
_diffrn_reflns_theta_full 27.54
_diffrn_reflns_theta_max 27.54
_diffrn_reflns_theta_min 1.56
_exptl_absorpt_coefficient_mu 0.632
_exptl_absorpt_correction_T_max 0.7456
_exptl_absorpt_correction_T_min 0.7074
_exptl_absorpt_correction_type multi-scan
_exptl_absorpt_process_details '(SADABS; Sheldrick, 2007)'
_exptl_crystal_density_diffrn 1.342
_exptl_crystal_F_000 3400
_exptl_crystal_size_max 0.22
_exptl_crystal_size_mid 0.10
_exptl_crystal_size_min 0.04
_refine_diff_density_max 1.169
_refine_diff_density_min -0.486
_refine_diff_density_rms 0.076
_refine_ls_abs_structure_details 'Flack H D (1983), Acta Cryst. A39, 876-881'
_refine_ls_abs_structure_Flack -0.017(10)
_refine_ls_extinction_method none
_refine_ls_goodness_of_fit_ref 1.044
_refine_ls_hydrogen_treatment constr
_refine_ls_matrix_type full
_refine_ls_number_parameters 1025
_refine_ls_number_reflns 18571
_refine_ls_number_restraints 153
_refine_ls_restrained_S_all 1.050
_refine_ls_R_factor_all 0.0769
_refine_ls_R_factor_gt 0.0476
_refine_ls_shift/su_max 0.001
_refine_ls_shift/su_mean 0.000
_refine_ls_structure_factor_coef Fsqd
_refine_ls_weighting_details 'calc w=1/[\s^2^(Fo^2^)+(0.0517P)^2^+4.3675P] where P=(Fo^2^+2Fc^2^)/3'
_refine_ls_weighting_scheme calc
_refine_ls_wR_factor_gt 0.1007
_refine_ls_wR_factor_ref 0.1123
_reflns_number_gt 14136
_reflns_number_total 18571
_reflns_threshold_expression >2sigma(I)
_cod_data_source_file ja410688w_si_002_07.cif
_cod_data_source_block UP4263
_cod_original_sg_symbol_H-M 'P 21 21 21 '
_cod_database_code 4121349

loop_
_symmetry_equiv_pos_as_xyz
'x, y, z'
'x+1/2, -y+1/2, -z'
'-x, y+1/2, -z+1/2'
'-x+1/2, -y, z+1/2'

loop_
_atom_site_label
_atom_site_type_symbol
_atom_site_fract_x
_atom_site_fract_y
_atom_site_fract_z
_atom_site_U_iso_or_equiv
_atom_site_adp_type
_atom_site_occupancy
_atom_site_symmetry_multiplicity
_atom_site_calc_flag
_atom_site_refinement_flags
Ce1 Ce 0.684357(14) 0.445828(12) 0.335231(9) 0.03444(6) Uani 1 1 d .
O1 O 0.82013(18) 0.45288(14) 0.30196(9) 0.0358(6) Uani 1 1 d .
O2 O 0.6809(2) 0.38069(14) 0.26142(10) 0.0394(6) Uani 1 1 d .
O3 O 0.56869(19) 0.47186(15) 0.28394(11) 0.0418(7) Uani 1 1 d .
O4 O 0.57193(18) 0.38782(15) 0.37050(11) 0.0356(7) Uani 1 1 d .
O5 O 0.68167(19) 0.46108(13) 0.42469(9) 0.0392(6) Uani 1 1 d .
O6 O 0.76916(18) 0.35806(15) 0.36599(10) 0.0370(7) Uani 1 1 d .
O7 O 0.69376(19) 0.55651(18) 0.33684(13) 0.0600(8) Uani 1 1 d .
O8 O 0.5854(2) 0.48465(19) 0.16782(15) 0.0659(9) Uani 1 1 d .
O9 O 0.5422(3) 0.3586(2) 0.17478(14) 0.0642(10) Uani 1 1 d .
O10 O 0.4881(3) 0.4789(2) 0.45627(14) 0.0714(11) Uani 1 1 d .
O11 O 0.5198(2) 0.3601(2) 0.49329(15) 0.0656(11) Uani 1 1 d .
O12 O 0.9924(2) 0.4238(2) 0.3405(2) 0.0765(12) Uani 1 1 d .
O13 O 0.9551(2) 0.2955(2) 0.34656(17) 0.0721(12) Uani 1 1 d .
C1 C 0.8335(2) 0.4724(2) 0.25356(16) 0.0352(9) Uani 1 1 d .
C2 C 0.8475(3) 0.5419(3) 0.24285(18) 0.0481(12) Uani 1 1 d .
H2 H 0.8465 0.5732 0.2694 0.064 Uiso 1 1 calc R
C3 C 0.8625(3) 0.5632(3) 0.1944(2) 0.0548(14) Uani 1 1 d .
H3 H 0.8730 0.6089 0.1886 0.073 Uiso 1 1 calc R
C4 C 0.8626(3) 0.5181(3) 0.15270(18) 0.0490(12) Uani 1 1 d .
C5 C 0.8746(4) 0.5402(3) 0.1012(2) 0.0622(15) Uani 1 1 d .
H5 H 0.8873 0.5854 0.0947 0.083 Uiso 1 1 calc R
C6 C 0.8679(4) 0.4965(4) 0.0616(2) 0.0693(17) Uani 1 1 d .
H6 H 0.8743 0.5118 0.0282 0.092 Uiso 1 1 calc R
C7 C 0.8512(3) 0.4280(3) 0.07125(19) 0.0634(16) Uani 1 1 d .
H7 H 0.8468 0.3982 0.0438 0.084 Uiso 1 1 calc R
C8 C 0.8413(3) 0.4038(3) 0.11959(18) 0.0491(13) Uani 1 1 d .
H8 H 0.8307 0.3579 0.1248 0.065 Uiso 1 1 calc R
C9 C 0.8471(2) 0.4482(2) 0.16209(17) 0.0413(9) Uani 1 1 d .
C10 C 0.8348(3) 0.4249(2) 0.21362(16) 0.0362(11) Uani 1 1 d .
C11 C 0.8164(3) 0.3527(2) 0.22495(14) 0.0366(9) Uani 1 1 d .
C12 C 0.8759(3) 0.2999(3) 0.21362(17) 0.0444(11) Uani 1 1 d .
C13 C 0.9606(3) 0.3140(3) 0.1999(2) 0.0552(13) Uani 1 1 d .
H13 H 0.9781 0.3588 0.1963 0.073 Uiso 1 1 calc R
C14 C 1.0176(4) 0.2629(3) 0.1916(3) 0.0785(19) Uani 1 1 d .
H14 H 1.0742 0.2726 0.1837 0.104 Uiso 1 1 calc R
C15 C 0.9893(5) 0.1941(3) 0.1953(3) 0.084(2) Uani 1 1 d .
H15 H 1.0277 0.1593 0.1887 0.112 Uiso 1 1 calc R
C16 C 0.9107(4) 0.1791(3) 0.2077(2) 0.0685(16) Uani 1 1 d .
H16 H 0.8940 0.1340 0.2094 0.091 Uiso 1 1 calc R
C17 C 0.8508(3) 0.2305(2) 0.21874(19) 0.0508(12) Uani 1 1 d .
C18 C 0.7693(4) 0.2158(3) 0.2371(2) 0.0580(14) Uani 1 1 d .
H18 H 0.7517 0.1709 0.2391 0.077 Uiso 1 1 calc R
C19 C 0.7157(4) 0.2651(3) 0.25196(18) 0.0510(13) Uani 1 1 d .
H19 H 0.6629 0.2537 0.2658 0.068 Uiso 1 1 calc R
C20 C 0.7383(3) 0.3348(2) 0.24682(16) 0.0393(11) Uani 1 1 d .
C21 C 0.4966(3) 0.4999(2) 0.30266(16) 0.0392(10) Uani 1 1 d .
C22 C 0.4851(3) 0.5712(2) 0.29772(19) 0.0483(12) Uani 1 1 d .
H22 H 0.5267 0.5969 0.2814 0.064 Uiso 1 1 calc R
C23 C 0.4150(3) 0.6018(3) 0.3163(2) 0.0544(14) Uani 1 1 d .
H23 H 0.4080 0.6481 0.3116 0.072 Uiso 1 1 calc R
C24 C 0.3518(3) 0.5651(2) 0.34289(18) 0.0473(11) Uani 1 1 d .
C25 C 0.2791(4) 0.5963(3) 0.3660(2) 0.0626(15) Uani 1 1 d .
H25 H 0.2708 0.6426 0.3616 0.083 Uiso 1 1 calc R
C26 C 0.2220(3) 0.5610(3) 0.3939(2) 0.0641(14) Uani 1 1 d .
H26 H 0.1755 0.5827 0.4087 0.085 Uiso 1 1 calc R
C27 C 0.2334(3) 0.4916(3) 0.4004(2) 0.0566(13) Uani 1 1 d .
H27 H 0.1951 0.4674 0.4204 0.075 Uiso 1 1 calc R
C28 C 0.3004(3) 0.4585(2) 0.37747(16) 0.0418(11) Uani 1 1 d .
H28 H 0.3059 0.4119 0.3816 0.056 Uiso 1 1 calc R
C29 C 0.3611(3) 0.4943(2) 0.34768(16) 0.0399(11) Uani 1 1 d .
C30 C 0.4336(3) 0.4605(2) 0.32480(14) 0.0364(10) Uani 1 1 d .
C31 C 0.4403(3) 0.3855(2) 0.32432(14) 0.0333(9) Uani 1 1 d .
C32 C 0.3776(3) 0.3446(2) 0.29843(15) 0.0362(10) Uani 1 1 d .
C33 C 0.3077(3) 0.3734(2) 0.27072(15) 0.0434(10) Uani 1 1 d .
H33 H 0.3016 0.4202 0.2695 0.058 Uiso 1 1 calc R
C34 C 0.2503(3) 0.3337(3) 0.24617(19) 0.0546(14) Uani 1 1 d .
H34 H 0.2056 0.3537 0.2283 0.073 Uiso 1 1 calc R
C35 C 0.2575(4) 0.2630(3) 0.2474(2) 0.0589(15) Uani 1 1 d .
H35 H 0.2169 0.2362 0.2312 0.078 Uiso 1 1 calc R
C36 C 0.3237(3) 0.2338(2) 0.27239(17) 0.0475(11) Uani 1 1 d .
H36 H 0.3290 0.1869 0.2723 0.063 Uiso 1 1 calc R
C37 C 0.3846(3) 0.2731(2) 0.29851(16) 0.0388(10) Uani 1 1 d .
C38 C 0.4545(3) 0.2431(2) 0.32363(17) 0.0429(11) Uani 1 1 d .
H38 H 0.4592 0.1962 0.3242 0.057 Uiso 1 1 calc R
C39 C 0.5151(3) 0.2813(2) 0.34700(16) 0.0376(10) Uani 1 1 d .
H39 H 0.5608 0.2601 0.3631 0.050 Uiso 1 1 calc R
C40 C 0.5095(2) 0.3534(2) 0.34711(14) 0.0349(10) Uani 1 1 d .
C41 C 0.7585(3) 0.4724(2) 0.44705(16) 0.0389(10) Uani 1 1 d .
C42 C 0.7842(3) 0.5398(3) 0.45599(18) 0.0504(13) Uani 1 1 d .
H42 H 0.7467 0.5754 0.4497 0.067 Uiso 1 1 calc R
C43 C 0.8652(3) 0.5525(3) 0.47409(17) 0.0539(12) Uani 1 1 d .
H43 H 0.8827 0.5970 0.4789 0.072 Uiso 1 1 calc R
C44 C 0.9219(3) 0.4998(3) 0.48542(18) 0.0499(12) Uani 1 1 d .
C45 C 1.0076(3) 0.5127(3) 0.5023(2) 0.0612(15) Uani 1 1 d .
H45 H 1.0271 0.5570 0.5053 0.081 Uiso 1 1 calc R
C46 C 1.0603(3) 0.4602(4) 0.5137(2) 0.0743(18) Uani 1 1 d .
H46 H 1.1155 0.4689 0.5250 0.099 Uiso 1 1 calc R
C47 C 1.0326(4) 0.3938(4) 0.5087(2) 0.0692(17) Uani 1 1 d .
H47 H 1.0693 0.3584 0.5170 0.092 Uiso 1 1 calc R
C48 C 0.9519(3) 0.3798(3) 0.4918(2) 0.0528(13) Uani 1 1 d .
H48 H 0.9350 0.3350 0.4879 0.070 Uiso 1 1 calc R
C49 C 0.8941(3) 0.4322(3) 0.48018(16) 0.0447(12) Uani 1 1 d .
C50 C 0.8099(3) 0.4187(2) 0.46096(15) 0.0378(10) Uani 1 1 d .
C51 C 0.7785(3) 0.3478(2) 0.45664(17) 0.0363(10) Uani 1 1 d .
C52 C 0.7669(3) 0.3066(2) 0.50160(18) 0.0432(11) Uani 1 1 d .
C53 C 0.7762(3) 0.3333(3) 0.55135(17) 0.0488(12) Uani 1 1 d .
H53 H 0.7901 0.3787 0.5554 0.065 Uiso 1 1 calc R
C54 C 0.7652(3) 0.2939(3) 0.59361(19) 0.0592(14) Uani 1 1 d .
H54 H 0.7706 0.3127 0.6261 0.079 Uiso 1 1 calc R
C55 C 0.7456(3) 0.2249(3) 0.5883(2) 0.0583(15) Uani 1 1 d .
H55 H 0.7400 0.1979 0.6172 0.078 Uiso 1 1 calc R
C56 C 0.7348(3) 0.1972(3) 0.5408(2) 0.0538(13) Uani 1 1 d .
H56 H 0.7202 0.1517 0.5378 0.072 Uiso 1 1 calc R
C57 C 0.7454(3) 0.2368(2) 0.49611(18) 0.0435(11) Uani 1 1 d .
C58 C 0.7316(3) 0.2111(2) 0.44639(19) 0.0466(12) Uani 1 1 d .
H58 H 0.7187 0.1654 0.4424 0.062 Uiso 1 1 calc R
C59 C 0.7368(3) 0.2513(2) 0.40405(18) 0.0408(11) Uani 1 1 d .
H59 H 0.7244 0.2335 0.3720 0.054 Uiso 1 1 calc R
C60 C 0.7610(3) 0.3204(2) 0.40888(16) 0.0372(10) Uani 1 1 d .
C61 C 0.7071(3) 0.6124(3) 0.3533(2) 0.0615(15) Uani 1 1 d U
C62 C 0.7923(4) 0.6379(3) 0.3628(2) 0.0615(14) Uani 1 1 d U
H62 H 0.8387 0.6102 0.3552 0.082 Uiso 1 1 calc R
C63 C 0.8078(4) 0.7027(3) 0.38307(18) 0.0609(13) Uani 1 1 d U
H63 H 0.8636 0.7172 0.3881 0.081 Uiso 1 1 calc R
C64 C 0.7402(4) 0.7455(3) 0.3957(2) 0.0617(14) Uani 1 1 d U
C65 C 0.7549(5) 0.8143(3) 0.4150(3) 0.0773(18) Uani 1 1 d U
C66 C 0.8239(7) 0.8517(4) 0.4004(3) 0.108(2) Uani 1 1 d U
H66 H 0.8632 0.8316 0.3785 0.143 Uiso 1 1 calc R
C67 C 0.8400(7) 0.9189(4) 0.4163(4) 0.136(3) Uani 1 1 d U
H67 H 0.8880 0.9427 0.4057 0.181 Uiso 1 1 calc R
C68 C 0.7784(7) 0.9477(5) 0.4495(5) 0.165(4) Uani 1 1 d U
H68 H 0.7842 0.9921 0.4609 0.219 Uiso 1 1 calc R
C69 C 0.7100(7) 0.9092(5) 0.4646(5) 0.165(4) Uani 1 1 d U
H69 H 0.6713 0.9279 0.4877 0.219 Uiso 1 1 calc R
C70 C 0.6958(5) 0.8442(4) 0.4473(3) 0.117(3) Uani 1 1 d U
H70 H 0.6471 0.8207 0.4573 0.155 Uiso 1 1 calc R
C71 C 0.6588(4) 0.7213(3) 0.3899(2) 0.0717(16) Uani 1 1 d U
H71 H 0.6130 0.7483 0.3997 0.095 Uiso 1 1 calc R
C72 C 0.6428(4) 0.6570(3) 0.3696(2) 0.0712(16) Uani 1 1 d U
H72 H 0.5864 0.6430 0.3668 0.095 Uiso 1 1 calc R
C73 C 0.6343(4) 0.5440(3) 0.1643(3) 0.100(2) Uani 1 1 d .
H73a H 0.6917 0.5327 0.1547 0.150 Uiso 1 1 calc R
H73b H 0.6348 0.5665 0.1969 0.150 Uiso 1 1 calc R
H73c H 0.6098 0.5735 0.1390 0.150 Uiso 1 1 calc R
C74 C 0.5791(5) 0.4514(4) 0.1229(2) 0.092(2) Uani 1 1 d .
H74a H 0.6341 0.4328 0.1133 0.122 Uiso 1 1 calc R
H74b H 0.5603 0.4820 0.0962 0.122 Uiso 1 1 calc R
C75 C 0.5146(5) 0.3948(4) 0.1299(3) 0.090(2) Uani 1 1 d .
H75a H 0.4577 0.4131 0.1347 0.120 Uiso 1 1 calc R
H75b H 0.5142 0.3652 0.1003 0.120 Uiso 1 1 calc R
C76 C 0.4945(5) 0.2988(4) 0.1847(3) 0.083(2) Uani 1 1 d .
H76a H 0.4349 0.3099 0.1871 0.124 Uiso 1 1 calc R
H76b H 0.5132 0.2791 0.2163 0.124 Uiso 1 1 calc R
H76c H 0.5030 0.2671 0.1573 0.124 Uiso 1 1 calc R
C77 C 0.4907(5) 0.5499(4) 0.4516(3) 0.104(3) Uani 1 1 d .
H77a H 0.4352 0.5664 0.4423 0.156 Uiso 1 1 calc R
H77b H 0.5313 0.5622 0.4257 0.156 Uiso 1 1 calc R
H77c H 0.5075 0.5694 0.4837 0.156 Uiso 1 1 calc R
C78 C 0.4317(4) 0.4547(5) 0.4933(3) 0.099(3) Uani 1 1 d .
H78a H 0.3744 0.4711 0.4867 0.132 Uiso 1 1 calc R
H78b H 0.4490 0.4699 0.5270 0.132 Uiso 1 1 calc R
C79 C 0.4339(4) 0.3806(5) 0.4906(3) 0.086(2) Uani 1 1 d .
H79a H 0.4019 0.3612 0.5188 0.115 Uiso 1 1 calc R
H79b H 0.4086 0.3652 0.4588 0.115 Uiso 1 1 calc R
C80 C 0.5275(5) 0.2909(4) 0.4955(3) 0.093(2) Uani 1 1 d .
H80a H 0.5015 0.2745 0.5264 0.140 Uiso 1 1 calc R
H80b H 0.5869 0.2788 0.4953 0.140 Uiso 1 1 calc R
H80c H 0.4996 0.2710 0.4665 0.140 Uiso 1 1 calc R
C81 C 1.0014(4) 0.4933(3) 0.3503(3) 0.0763(19) Uani 1 1 d .
H81a H 0.9985 0.5012 0.3865 0.114 Uiso 1 1 calc R
H81b H 0.9563 0.5177 0.3336 0.114 Uiso 1 1 calc R
H81c H 1.0555 0.5086 0.3375 0.114 Uiso 1 1 calc R
C82 C 1.0575(4) 0.3818(4) 0.3539(3) 0.097(3) Uani 1 1 d .
H82a H 1.0656 0.3840 0.3907 0.129 Uiso 1 1 calc R
H82b H 1.1097 0.3973 0.3378 0.129 Uiso 1 1 calc R
C83 C 1.0418(3) 0.3129(3) 0.3394(3) 0.0713(16) Uani 1 1 d .
H83a H 1.0569 0.3068 0.3037 0.095 Uiso 1 1 calc R
H83b H 1.0775 0.2831 0.3597 0.095 Uiso 1 1 calc R
C84 C 0.9366(4) 0.2258(3) 0.3432(2) 0.0702(16) Uani 1 1 d .
H84a H 0.9583 0.2082 0.3115 0.105 Uiso 1 1 calc R
H84b H 0.8759 0.2193 0.3445 0.105 Uiso 1 1 calc R
H84c H 0.9629 0.2024 0.3713 0.105 Uiso 1 1 calc R
Li1 Li 0.5890(6) 0.4189(5) 0.2257(3) 0.054(2) Uani 1 1 d .
Li2 Li 0.5812(5) 0.4153(5) 0.4401(3) 0.050(2) Uani 1 1 d .
Li3 Li 0.8774(5) 0.3779(4) 0.3354(4) 0.0502(18) Uani 1 1 d .
O14 O 0.5126(5) 0.7838(3) 0.5237(3) 0.142(3) Uani 1 1 d .
O15 O 0.4051(4) 0.7647(3) 0.4348(2) 0.1158(18) Uani 1 1 d .
C85 C 0.5871(8) 0.7776(6) 0.5546(5) 0.195(6) Uani 1 1 d .
H85a H 0.6060 0.8218 0.5649 0.292 Uiso 1 1 calc R
H85b H 0.6314 0.7557 0.5353 0.292 Uiso 1 1 calc R
H85c H 0.5742 0.7510 0.5843 0.292 Uiso 1 1 calc R
C86 C 0.4818(6) 0.7242(4) 0.5071(3) 0.100(2) Uani 1 1 d .
H86a H 0.4765 0.6932 0.5358 0.132 Uiso 1 1 calc R
H86b H 0.5213 0.7045 0.4827 0.132 Uiso 1 1 calc R
C87 C 0.3953(6) 0.7330(4) 0.4819(3) 0.104(3) Uani 1 1 d .
H87a H 0.3686 0.6892 0.4773 0.138 Uiso 1 1 calc R
H87b H 0.3587 0.7602 0.5037 0.138 Uiso 1 1 calc R
C88 C 0.3214(6) 0.7821(5) 0.4132(4) 0.137(3) Uani 1 1 d .
H88a H 0.3291 0.8040 0.3807 0.205 Uiso 1 1 calc R
H88b H 0.2920 0.8122 0.4361 0.205 Uiso 1 1 calc R
H88c H 0.2883 0.7416 0.4087 0.205 Uiso 1 1 calc R
O16 O 0.1563(6) 0.5077(5) 0.2078(5) 0.213(4) Uani 1 1 d U
O17 O 0.3155(8) 0.5872(5) 0.1525(4) 0.228(4) Uani 1 1 d U
C89 C 0.4040(7) 0.5928(5) 0.1543(5) 0.160(4) Uani 1 1 d DU
H89a H 0.4226 0.6258 0.1298 0.240 Uiso 1 1 calc R
H89b H 0.4293 0.5497 0.1464 0.240 Uiso 1 1 calc R
H89c H 0.4212 0.6066 0.1880 0.240 Uiso 1 1 calc R
C90 C 0.2884(7) 0.5369(5) 0.1893(4) 0.150(4) Uani 1 1 d DU
H90a H 0.3035 0.4909 0.1801 0.200 Uiso 1 1 calc R
H90b H 0.3051 0.5470 0.2242 0.200 Uiso 1 1 calc R
C91 C 0.2103(8) 0.5527(5) 0.1788(5) 0.161(4) Uani 1 1 d DU
H91a H 0.1995 0.5475 0.1425 0.214 Uiso 1 1 calc R
H91b H 0.1991 0.5994 0.1883 0.214 Uiso 1 1 calc R
C92 C 0.0713(8) 0.5102(8) 0.2020(7) 0.284(10) Uani 1 1 d DU
H92a H 0.0451 0.4774 0.2241 0.427 Uiso 1 1 calc R
H92b H 0.0568 0.5004 0.1671 0.427 Uiso 1 1 calc R
H92c H 0.0511 0.5547 0.2108 0.427 Uiso 1 1 calc R

loop_
_atom_site_aniso_label
_atom_site_aniso_U_11
_atom_site_aniso_U_22
_atom_site_aniso_U_33
_atom_site_aniso_U_23
_atom_site_aniso_U_13
_atom_site_aniso_U_12
Ce1 0.03152(10) 0.04307(12) 0.02872(10) 0.00331(11) -0.00129(11) -0.00333(12)
O1 0.0316(13) 0.0462(16) 0.0295(12) 0.0035(12) -0.0024(12) -0.0056(16)
O2 0.0363(15) 0.0512(17) 0.0309(14) -0.0004(12) -0.0039(15) -0.0043(16)
O3 0.0407(17) 0.0524(18) 0.0321(16) 0.0142(13) -0.0018(13) -0.0014(14)
O4 0.0336(16) 0.0426(17) 0.0307(15) 0.0068(13) -0.0049(12) -0.0025(13)
O5 0.0321(13) 0.0526(18) 0.0330(13) -0.0038(12) -0.0079(13) 0.0009(15)
O6 0.0364(16) 0.0469(18) 0.0276(15) 0.0062(13) 0.0011(12) -0.0009(13)
O7 0.0542(18) 0.067(2) 0.0591(19) -0.019(2) -0.002(2) 0.000(2)
O8 0.068(2) 0.082(3) 0.048(2) 0.013(2) -0.005(2) 0.0007(19)
O9 0.068(2) 0.073(3) 0.051(2) -0.0038(19) -0.0166(19) -0.004(2)
O10 0.070(3) 0.096(3) 0.048(2) -0.007(2) -0.010(2) 0.020(2)
O11 0.047(2) 0.093(3) 0.057(2) 0.009(2) 0.0073(18) -0.009(2)
O12 0.0429(19) 0.078(3) 0.108(3) 0.019(3) -0.017(2) -0.0141(18)
O13 0.0369(18) 0.084(3) 0.095(3) -0.016(2) -0.0033(19) 0.0038(18)
C1 0.024(2) 0.044(2) 0.038(2) 0.0053(18) 0.0008(16) -0.0020(16)
C2 0.048(3) 0.053(3) 0.044(3) -0.001(2) 0.004(2) -0.004(2)
C3 0.057(3) 0.042(3) 0.065(4) 0.021(3) 0.009(3) -0.001(3)
C4 0.043(3) 0.058(3) 0.046(3) 0.016(2) 0.010(2) -0.001(2)
C5 0.065(3) 0.065(4) 0.057(3) 0.019(3) 0.013(3) -0.001(3)
C6 0.068(4) 0.104(5) 0.035(3) 0.022(3) 0.013(3) 0.005(3)
C7 0.062(3) 0.097(5) 0.032(3) 0.001(3) 0.009(2) 0.001(3)
C8 0.049(3) 0.064(3) 0.034(2) 0.002(2) 0.005(2) 0.001(2)
C9 0.0339(17) 0.054(2) 0.036(2) 0.004(3) 0.0046(18) 0.004(2)
C10 0.030(2) 0.046(3) 0.032(2) 0.0074(18) 0.0010(16) 0.0006(17)
C11 0.039(2) 0.044(2) 0.0266(19) -0.0009(16) -0.007(2) -0.001(2)
C12 0.041(3) 0.057(3) 0.035(3) -0.002(2) -0.002(2) 0.001(2)
C13 0.047(3) 0.061(3) 0.058(3) -0.009(3) -0.003(2) 0.008(2)
C14 0.046(3) 0.090(5) 0.099(5) -0.025(4) 0.000(3) 0.014(3)
C15 0.085(5) 0.070(4) 0.098(5) -0.017(4) 0.005(4) 0.031(4)
C16 0.077(4) 0.057(4) 0.072(4) -0.007(3) 0.001(3) 0.012(3)
C17 0.066(3) 0.042(3) 0.044(3) -0.005(2) -0.004(2) 0.008(2)
C18 0.077(4) 0.049(3) 0.048(3) 0.000(2) 0.008(3) -0.013(3)
C19 0.066(4) 0.053(3) 0.034(3) -0.002(2) 0.004(2) -0.018(3)
C20 0.046(3) 0.049(3) 0.023(2) 0.003(2) -0.0064(19) -0.008(2)
C21 0.039(2) 0.045(3) 0.033(2) 0.011(2) -0.0118(19) -0.003(2)
C22 0.043(3) 0.049(3) 0.053(3) 0.014(2) -0.008(2) -0.004(2)
C23 0.056(3) 0.039(3) 0.068(4) 0.009(2) -0.019(3) 0.005(2)
C24 0.044(2) 0.047(3) 0.051(3) 0.000(2) -0.016(2) 0.004(2)
C25 0.056(3) 0.054(3) 0.077(4) -0.006(3) -0.013(3) 0.019(3)
C26 0.042(3) 0.075(4) 0.075(4) -0.009(3) 0.001(2) 0.016(3)
C27 0.041(3) 0.070(4) 0.058(3) 0.004(3) -0.008(2) 0.005(3)
C28 0.034(2) 0.051(3) 0.040(2) -0.001(2) -0.0068(18) 0.002(2)
C29 0.038(2) 0.043(3) 0.039(3) 0.007(2) -0.0151(19) -0.004(2)
C30 0.036(2) 0.047(3) 0.027(2) 0.0068(17) -0.0108(16) -0.0064(18)
C31 0.032(2) 0.043(2) 0.025(2) 0.0033(17) 0.0001(16) -0.0010(17)
C32 0.031(2) 0.054(3) 0.024(2) 0.0021(19) 0.0018(16) -0.0029(19)
C33 0.044(3) 0.051(3) 0.035(2) -0.0002(19) -0.009(2) -0.001(2)
C34 0.046(3) 0.077(4) 0.042(3) 0.001(3) -0.020(2) -0.004(3)
C35 0.059(4) 0.060(4) 0.057(3) -0.005(3) -0.012(3) -0.016(3)
C36 0.054(3) 0.046(3) 0.042(2) -0.006(2) -0.002(2) -0.012(2)
C37 0.039(2) 0.047(3) 0.030(2) -0.0035(19) 0.0060(19) -0.002(2)
C38 0.050(3) 0.037(2) 0.042(3) 0.0029(19) 0.003(2) 0.003(2)
C39 0.032(2) 0.044(2) 0.036(3) 0.0064(19) -0.0026(17) -0.0004(18)
C40 0.029(2) 0.049(3) 0.027(2) 0.0039(18) 0.0027(16) -0.0059(18)
C41 0.037(2) 0.054(3) 0.026(2) -0.0011(19) 0.0007(18) 0.000(2)
C42 0.054(3) 0.057(4) 0.040(3) -0.005(2) -0.013(2) 0.005(2)
C43 0.063(3) 0.057(3) 0.041(3) -0.003(3) -0.011(2) -0.016(3)
C44 0.045(3) 0.064(3) 0.040(3) 0.004(2) -0.007(2) -0.008(3)
C45 0.050(3) 0.073(4) 0.060(3) -0.003(3) -0.010(3) -0.011(3)
C46 0.036(3) 0.116(6) 0.071(4) 0.006(4) -0.015(3) -0.009(3)
C47 0.045(3) 0.098(5) 0.065(4) 0.008(3) -0.017(3) 0.004(3)
C48 0.036(3) 0.068(3) 0.054(3) 0.007(3) -0.005(2) 0.000(2)
C49 0.043(2) 0.063(4) 0.029(2) 0.003(2) -0.0019(18) -0.004(2)
C50 0.037(2) 0.051(2) 0.0251(19) 0.0045(17) -0.001(2) 0.001(2)
C51 0.028(2) 0.045(3) 0.036(2) 0.009(2) 0.0003(18) 0.0036(19)
C52 0.031(2) 0.060(3) 0.039(3) 0.015(2) 0.0020(19) 0.005(2)
C53 0.043(3) 0.068(3) 0.036(3) 0.007(2) -0.004(2) 0.001(2)
C54 0.052(3) 0.090(4) 0.035(3) 0.013(3) -0.003(2) 0.006(3)
C55 0.041(3) 0.087(4) 0.046(3) 0.031(3) 0.001(2) 0.011(3)
C56 0.037(3) 0.070(3) 0.055(3) 0.026(3) 0.000(2) 0.001(2)
C57 0.032(2) 0.056(3) 0.042(3) 0.014(2) -0.0031(19) 0.001(2)
C58 0.040(3) 0.043(3) 0.057(3) 0.011(2) -0.004(2) -0.003(2)
C59 0.035(2) 0.049(3) 0.038(2) 0.005(2) -0.0028(19) -0.001(2)
C60 0.029(2) 0.053(3) 0.030(2) 0.006(2) -0.0020(17) 0.0009(19)
C61 0.045(3) 0.049(3) 0.090(4) 0.037(3) 0.005(2) -0.001(2)
C62 0.069(3) 0.061(3) 0.055(3) -0.001(3) 0.009(3) -0.003(3)
C63 0.071(3) 0.064(3) 0.047(3) -0.001(2) 0.003(3) -0.008(3)
C64 0.072(4) 0.062(3) 0.051(3) -0.002(3) -0.018(3) 0.011(3)
C65 0.097(5) 0.064(4) 0.071(4) -0.004(3) -0.020(3) 0.007(3)
C66 0.169(7) 0.074(4) 0.080(4) -0.006(3) -0.008(5) -0.028(5)
C67 0.182(9) 0.085(5) 0.141(8) -0.032(5) -0.056(6) -0.014(5)
C68 0.132(7) 0.099(6) 0.263(12) -0.089(7) -0.087(7) 0.026(5)
C69 0.111(7) 0.113(7) 0.270(12) -0.089(7) -0.076(6) 0.031(5)
C70 0.091(5) 0.105(5) 0.154(7) -0.063(5) -0.049(5) 0.045(4)
C71 0.065(3) 0.073(4) 0.077(4) -0.010(3) -0.009(3) 0.017(3)
C72 0.059(3) 0.077(4) 0.077(4) -0.003(3) -0.010(3) -0.003(3)
C73 0.075(4) 0.078(4) 0.146(7) 0.052(5) 0.023(5) 0.011(3)
C74 0.113(6) 0.112(6) 0.049(3) 0.016(4) 0.006(3) 0.020(5)
C75 0.097(5) 0.110(6) 0.063(4) -0.014(4) -0.039(4) 0.014(5)
C76 0.086(5) 0.092(5) 0.070(4) -0.015(4) 0.006(3) -0.022(4)
C77 0.139(7) 0.097(6) 0.075(4) -0.010(5) -0.038(5) 0.043(6)
C78 0.048(3) 0.183(9) 0.066(4) -0.016(5) 0.002(3) 0.034(5)
C79 0.041(3) 0.140(7) 0.078(5) 0.003(5) -0.002(3) -0.012(4)
C80 0.078(5) 0.088(5) 0.114(6) 0.004(5) 0.025(4) -0.011(4)
C81 0.054(3) 0.091(5) 0.084(5) -0.013(4) -0.011(3) -0.019(3)
C82 0.036(3) 0.106(6) 0.149(8) -0.017(5) 0.004(4) -0.007(3)
C83 0.038(3) 0.094(4) 0.082(4) 0.017(4) -0.001(3) 0.007(3)
C84 0.071(4) 0.071(4) 0.069(4) -0.008(3) -0.003(3) 0.009(3)
Li1 0.054(5) 0.074(6) 0.034(4) 0.005(4) -0.015(4) 0.001(4)
Li2 0.047(5) 0.066(5) 0.037(4) -0.002(4) 0.000(4) -0.014(4)
Li3 0.036(4) 0.069(5) 0.046(4) 0.006(5) 0.000(4) -0.002(3)
O14 0.166(7) 0.094(4) 0.166(7) 0.007(4) -0.026(5) -0.020(4)
O15 0.097(4) 0.131(5) 0.120(5) 0.022(4) 0.021(3) 0.002(3)
C85 0.184(12) 0.198(13) 0.203(14) 0.063(11) -0.098(11) -0.051(10)
C86 0.114(7) 0.076(5) 0.109(6) 0.011(5) 0.016(5) -0.001(5)
C87 0.130(8) 0.085(5) 0.096(6) 0.015(5) 0.043(6) -0.007(5)
C88 0.099(6) 0.139(8) 0.171(9) -0.010(7) 0.000(7) 0.020(7)
O16 0.144(6) 0.188(8) 0.306(12) -0.020(8) -0.016(7) -0.008(6)
O17 0.249(8) 0.191(8) 0.243(11) 0.069(7) 0.003(9) -0.020(8)
C89 0.173(8) 0.133(8) 0.173(11) 0.003(8) -0.061(8) 0.003(8)
C90 0.209(8) 0.102(7) 0.140(8) 0.023(5) 0.011(8) 0.034(7)
C91 0.208(8) 0.104(7) 0.171(10) -0.009(7) -0.024(8) 0.022(7)
C92 0.121(7) 0.288(19) 0.44(3) -0.205(18) -0.006(12) -0.006(10)

loop_
_atom_type_symbol
_atom_type_description
_atom_type_scat_dispersion_real
_atom_type_scat_dispersion_imag
_atom_type_scat_source
C C 0.0033 0.0016 'International Tables Vol C Tables 4.2.6.8 and 6.1.1.4'
H H 0.0000 0.0000 'International Tables Vol C Tables 4.2.6.8 and 6.1.1.4'
O O 0.0106 0.0060 'International Tables Vol C Tables 4.2.6.8 and 6.1.1.4'
Li Li -0.0003 0.0001 'International Tables Vol C Tables 4.2.6.8 and 6.1.1.4'
Ce Ce -0.2486 2.6331 'International Tables Vol C Tables 4.2.6.8 and 6.1.1.4'

loop_
_geom_angle_atom_site_label_1
_geom_angle_atom_site_label_2
_geom_angle_atom_site_label_3
_geom_angle
O7 Ce1 O4 122.82(11)
O7 Ce1 O1 83.38(11)
O4 Ce1 O1 153.03(10)
O7 Ce1 O3 80.91(11)
O4 Ce1 O3 75.07(10)
O1 Ce1 O3 119.45(10)
O7 Ce1 O2 124.81(11)
O4 Ce1 O2 92.24(10)
O1 Ce1 O2 75.00(10)
O3 Ce1 O2 67.82(11)
O7 Ce1 O6 134.27(11)
O4 Ce1 O6 85.84(10)
O1 Ce1 O6 69.40(9)
O3 Ce1 O6 144.43(10)
O2 Ce1 O6 83.55(10)
O7 Ce1 O5 81.65(11)
O4 Ce1 O5 69.61(10)
O1 Ce1 O5 112.54(9)
O3 Ce1 O5 122.18(10)
O2 Ce1 O5 153.54(9)
O6 Ce1 O5 76.28(10)
O7 Ce1 Li2 101.73(18)
O4 Ce1 Li2 35.30(16)
O1 Ce1 Li2 142.37(16)
O3 Ce1 Li2 98.12(17)
O2 Ce1 Li2 126.07(17)
O6 Ce1 Li2 81.58(18)
O5 Ce1 Li2 34.48(16)
O7 Ce1 Li1 102.10(18)
O4 Ce1 Li1 85.41(18)
O1 Ce1 Li1 95.80(17)
O3 Ce1 Li1 34.03(18)
O2 Ce1 Li1 34.05(18)
O6 Ce1 Li1 116.21(18)
O5 Ce1 Li1 151.66(18)
Li2 Ce1 Li1 118.8(2)
O7 Ce1 Li3 110.06(16)
O4 Ce1 Li3 119.91(16)
O1 Ce1 Li3 34.96(16)
O3 Ce1 Li3 143.84(18)
O2 Ce1 Li3 78.34(18)
O6 Ce1 Li3 34.48(16)
O5 Ce1 Li3 93.83(18)
Li2 Ce1 Li3 112.3(2)
Li1 Ce1 Li3 110.6(2)
C1 O1 Li3 125.0(4)
C1 O1 Ce1 121.2(2)
Li3 O1 Ce1 102.2(3)
C20 O2 Li1 130.5(4)
C20 O2 Ce1 126.8(2)
Li1 O2 Ce1 102.1(3)
C21 O3 Li1 131.7(4)
C21 O3 Ce1 122.5(2)
Li1 O3 Ce1 102.3(3)
C40 O4 Li2 129.5(3)
C40 O4 Ce1 129.1(2)
Li2 O4 Ce1 100.5(3)
C41 O5 Li2 137.6(4)
C41 O5 Ce1 115.6(2)
Li2 O5 Ce1 99.6(3)
C60 O6 Li3 122.8(4)
C60 O6 Ce1 130.0(3)
Li3 O6 Ce1 102.1(3)
C61 O7 Ce1 159.0(4)
C74 O8 C73 113.0(6)
C74 O8 Li1 110.2(5)
C73 O8 Li1 125.3(5)
C76 O9 C75 113.8(5)
C76 O9 Li1 125.9(4)
C75 O9 Li1 111.7(5)
C78 O10 C77 114.8(6)
C78 O10 Li2 113.5(5)
C77 O10 Li2 126.5(5)
C80 O11 C79 111.9(5)
C80 O11 Li2 121.7(5)
C79 O11 Li2 105.5(5)
C82 O12 C81 118.2(5)
C82 O12 Li3 114.3(4)
C81 O12 Li3 122.7(4)
C84 O13 C83 115.3(4)
C84 O13 Li3 130.0(4)
C83 O13 Li3 111.0(4)
O1 C1 C10 120.8(4)
O1 C1 C2 119.3(4)
C10 C1 C2 119.9(4)
C3 C2 C1 120.8(5)
C2 C3 C4 121.8(5)
C3 C4 C9 118.7(4)
C3 C4 C5 122.5(5)
C9 C4 C5 118.8(5)
C6 C5 C4 121.1(5)
C5 C6 C7 119.6(5)
C8 C7 C6 121.9(5)
C7 C8 C9 120.1(5)
C8 C9 C4 118.4(4)
C8 C9 C10 121.8(4)
C4 C9 C10 119.7(4)
C1 C10 C9 119.0(4)
C1 C10 C11 119.4(4)
C9 C10 C11 121.4(4)
C20 C11 C12 118.2(4)
C20 C11 C10 119.6(4)
C12 C11 C10 122.2(4)
C13 C12 C11 121.6(5)
C13 C12 C17 118.3(5)
C11 C12 C17 120.0(4)
C14 C13 C12 120.8(5)
C13 C14 C15 119.2(6)
C16 C15 C14 121.6(6)
C15 C16 C17 120.9(6)
C18 C17 C16 121.9(5)
C18 C17 C12 118.9(5)
C16 C17 C12 119.1(5)
C19 C18 C17 121.4(5)
C18 C19 C20 121.1(5)
O2 C20 C11 122.5(4)
O2 C20 C19 117.5(4)
C11 C20 C19 119.9(5)
O3 C21 C30 121.3(4)
O3 C21 C22 118.6(4)
C30 C21 C22 120.2(4)
C23 C22 C21 120.9(5)
C22 C23 C24 121.4(5)
C23 C24 C29 118.7(4)
C23 C24 C25 123.2(5)
C29 C24 C25 118.1(5)
C26 C25 C24 122.3(5)
C25 C26 C27 119.4(5)
C28 C27 C26 120.9(5)
C27 C28 C29 121.0(4)
C24 C29 C28 118.2(4)
C24 C29 C30 120.1(4)
C28 C29 C30 121.6(4)
C21 C30 C29 118.3(4)
C21 C30 C31 120.4(4)
C29 C30 C31 121.3(4)
C40 C31 C32 118.5(4)
C40 C31 C30 120.5(4)
C32 C31 C30 121.0(4)
C37 C32 C33 117.2(4)
C37 C32 C31 120.4(4)
C33 C32 C31 122.4(4)
C34 C33 C32 121.2(4)
C33 C34 C35 120.8(5)
C36 C35 C34 119.9(5)
C35 C36 C37 121.1(5)
C38 C37 C36 121.4(4)
C38 C37 C32 118.7(4)
C36 C37 C32 119.8(4)
C39 C38 C37 121.4(4)
C38 C39 C40 120.8(4)
O4 C40 C31 122.3(4)
O4 C40 C39 117.5(4)
C31 C40 C39 120.2(4)
O5 C41 C50 120.3(4)
O5 C41 C42 118.6(4)
C50 C41 C42 121.0(4)
C43 C42 C41 119.4(5)
C42 C43 C44 121.5(6)
C43 C44 C49 119.1(4)
C43 C44 C45 121.8(5)
C49 C44 C45 119.1(5)
C46 C45 C44 120.0(5)
C45 C46 C47 120.7(5)
C48 C47 C46 120.6(6)
C47 C48 C49 121.1(5)
C48 C49 C44 118.4(4)
C48 C49 C50 122.0(4)
C44 C49 C50 119.5(4)
C41 C50 C49 119.0(4)
C41 C50 C51 120.7(4)
C49 C50 C51 120.3(4)
C60 C51 C52 119.2(4)
C60 C51 C50 120.1(4)
C52 C51 C50 120.7(4)
C53 C52 C57 118.5(4)
C53 C52 C51 121.9(4)
C57 C52 C51 119.6(4)
C54 C53 C52 121.4(5)
C53 C54 C55 120.1(5)
C56 C55 C54 120.4(5)
C55 C56 C57 120.8(5)
C58 C57 C56 122.8(5)
C58 C57 C52 118.4(4)
C56 C57 C52 118.7(5)
C59 C58 C57 121.8(5)
C58 C59 C60 120.2(4)
O6 C60 C51 120.8(4)
O6 C60 C59 118.7(4)
C51 C60 C59 120.5(4)
O7 C61 C72 124.0(5)
O7 C61 C62 122.7(5)
C72 C61 C62 113.0(5)
C63 C62 C61 122.6(6)
C64 C63 C62 120.7(6)
C71 C64 C63 117.9(5)
C71 C64 C65 120.5(6)
C63 C64 C65 121.6(6)
C66 C65 C70 118.0(7)
C66 C65 C64 122.0(7)
C70 C65 C64 119.9(7)
C65 C66 C67 124.6(9)
C66 C67 C68 115.9(10)
C69 C68 C67 119.0(9)
C68 C69 C70 123.2(11)
C69 C70 C65 119.2(10)
C64 C71 C72 121.7(6)
C71 C72 C61 123.8(6)
O8 C74 C75 107.7(5)
O8 C74 Li1 42.6(3)
C75 C74 Li1 75.6(4)
O9 C75 C74 105.3(5)
O10 C78 C79 107.1(5)
O11 C79 C78 107.9(5)
O11 C79 Li2 44.9(3)
C78 C79 Li2 78.1(4)
O12 C82 C83 112.4(5)
O13 C83 C82 111.1(5)
O2 Li1 O3 87.2(4)
O2 Li1 O9 112.8(5)
O3 Li1 O9 147.1(6)
O2 Li1 O8 131.5(5)
O3 Li1 O8 104.3(5)
O9 Li1 O8 82.4(3)
O2 Li1 C74 128.4(5)
O3 Li1 C74 130.5(4)
O9 Li1 C74 56.8(3)
O8 Li1 C74 27.2(2)
O2 Li1 Ce1 43.88(19)
O3 Li1 Ce1 43.65(19)
O9 Li1 Ce1 151.3(4)
O8 Li1 Ce1 124.8(4)
C74 Li1 Ce1 146.9(4)
O5 Li2 O4 89.8(4)
O5 Li2 O10 111.3(5)
O4 Li2 O10 109.3(4)
O5 Li2 O11 144.9(5)
O4 Li2 O11 118.0(4)
O10 Li2 O11 80.9(4)
O5 Li2 C79 159.5(5)
O4 Li2 C79 108.9(4)
O10 Li2 C79 55.5(3)
O11 Li2 C79 29.6(2)
O5 Li2 Ce1 45.9(2)
O4 Li2 Ce1 44.17(19)
O10 Li2 Ce1 115.6(4)
O11 Li2 Ce1 157.6(4)
C79 Li2 Ce1 150.8(3)
O6 Li3 O1 86.3(3)
O6 Li3 O12 148.6(6)
O1 Li3 O12 95.7(4)
O6 Li3 O13 107.7(4)
O1 Li3 O13 160.6(5)
O12 Li3 O13 79.5(3)
O6 Li3 Ce1 43.46(18)
O1 Li3 Ce1 42.86(17)
O12 Li3 Ce1 129.3(4)
O13 Li3 Ce1 149.7(4)
C86 O14 C85 113.7(8)
C87 O15 C88 110.3(7)
O14 C86 C87 111.1(8)
O15 C87 C86 109.7(7)
C92 O16 C91 120.1(12)
C89 O17 C90 108.9(9)
C89 O17 C91 151.0(9)
C90 O17 C91 42.5(6)
C91 C90 O17 88.3(10)
C90 C91 O16 107.2(10)
C90 C91 O17 49.1(7)
O16 C91 O17 156.2(9)

loop_
_geom_bond_atom_site_label_1
_geom_bond_atom_site_label_2
_geom_bond_distance
Ce1 O7 2.191(4)
Ce1 O4 2.294(3)
Ce1 O1 2.302(3)
Ce1 O3 2.312(3)
Ce1 O2 2.319(3)
Ce1 O6 2.327(3)
Ce1 O5 2.358(2)
Ce1 Li2 3.237(8)
Ce1 Li1 3.272(8)
Ce1 Li3 3.308(7)
O1 C1 1.339(5)
O1 Li3 1.939(9)
O2 C20 1.332(5)
O2 Li1 1.873(9)
O3 C21 1.349(5)
O3 Li1 1.874(9)
O4 C40 1.339(5)
O4 Li2 1.903(9)
O5 C41 1.357(5)
O5 Li2 1.859(9)
O6 C60 1.352(5)
O6 Li3 1.915(8)
O7 C61 1.203(6)
O8 C74 1.349(8)
O8 C73 1.404(7)
O8 Li1 1.994(9)
O9 C76 1.421(7)
O9 C75 1.440(7)
O9 Li1 1.931(9)
O10 C78 1.396(8)
O10 C77 1.407(9)
O10 Li2 1.971(10)
O11 C80 1.373(8)
O11 C79 1.406(7)
O11 Li2 2.012(9)
O12 C82 1.360(8)
O12 C81 1.403(7)
O12 Li3 2.020(8)
O13 C84 1.410(7)
O13 C83 1.413(6)
O13 Li3 2.053(9)
C1 C10 1.404(6)
C1 C2 1.417(6)
C2 C3 1.354(7)
C3 C4 1.409(7)
C4 C9 1.422(7)
C4 C5 1.428(7)
C5 C6 1.351(8)
C6 C7 1.400(8)
C7 C8 1.360(7)
C8 C9 1.419(7)
C9 C10 1.436(6)
C10 C11 1.485(6)
C11 C20 1.396(7)
C11 C12 1.429(6)
C12 C13 1.403(7)
C12 C17 1.432(7)
C13 C14 1.365(8)
C14 C15 1.433(9)
C15 C16 1.307(9)
C16 C17 1.411(8)
C17 C18 1.394(7)
C18 C19 1.344(8)
C19 C20 1.428(7)
C21 C30 1.383(6)
C21 C22 1.426(7)
C22 C23 1.344(7)
C23 C24 1.408(7)
C24 C29 1.412(6)
C24 C25 1.429(7)
C25 C26 1.348(8)
C26 C27 1.391(8)
C27 C28 1.373(7)
C28 C29 1.418(6)
C29 C30 1.446(6)
C30 C31 1.485(6)
C31 C40 1.389(6)
C31 C32 1.441(6)
C32 C37 1.415(6)
C32 C33 1.431(6)
C33 C34 1.354(6)
C34 C35 1.401(8)
C35 C36 1.354(7)
C36 C37 1.408(6)
C37 C38 1.407(6)
C38 C39 1.357(6)
C39 C40 1.428(6)
C41 C50 1.380(6)
C41 C42 1.410(7)
C42 C43 1.378(7)
C43 C44 1.399(8)
C44 C49 1.411(7)
C44 C45 1.436(7)
C45 C46 1.358(8)
C46 C47 1.388(9)
C47 C48 1.367(7)
C48 C49 1.408(7)
C49 C50 1.435(7)
C50 C51 1.488(6)
C51 C60 1.388(6)
C51 C52 1.440(6)
C52 C53 1.410(7)
C52 C57 1.427(7)
C53 C54 1.362(7)
C54 C55 1.403(8)
C55 C56 1.367(8)
C56 C57 1.415(6)
C57 C58 1.412(7)
C58 C59 1.365(6)
C59 C60 1.420(6)
C61 C72 1.404(8)
C61 C62 1.447(8)
C62 C63 1.407(7)
C63 C64 1.394(8)
C64 C71 1.370(8)
C64 C65 1.467(8)
C65 C66 1.363(11)
C65 C70 1.386(10)
C66 C67 1.413(10)
C67 C68 1.417(14)
C68 C69 1.371(16)
C69 C70 1.379(11)
C71 C72 1.397(8)
C74 C75 1.516(10)
C74 Li1 2.766(10)
C78 C79 1.465(11)
C79 Li2 2.746(10)
C82 C83 1.435(9)
O14 C86 1.345(9)
O14 C85 1.423(12)
O15 C87 1.390(9)
O15 C88 1.469(10)
C86 C87 1.515(11)
O16 C92 1.340(14)
O16 C91 1.441(13)
O17 C89 1.392(13)
O17 C90 1.446(13)
O17 C91 1.911(16)
C90 C91 1.292(14)
